data_7010527
loop_
_publ_author_name
'Kamalesh Babu, Ruppa P.'
'McDonald, Robert'
'Cavell, Ronald G.'

_publ_section_title
;
 Mono- and bis-(iminophosphoranyl)methane titanium complexes
;
_journal_issue 14
_journal_name_full 'Journal of the Chemical Society, Dalton Transactions'
_journal_page_first 2210
_journal_paper_doi 10.1039/b010112p
_journal_year 2001
_chemical_formula_sum 'C49 H62 Cl4 N2 O P2 Ti2'
_chemical_formula_weight 994.55
_chemical_name_systematic
; 
? 
;
_space_group_IT_number 15
_symmetry_cell_setting monoclinic
_symmetry_space_group_name_Hall '-I 2ya'
_symmetry_space_group_name_H-M 'I 1 2/a 1'
_atom_sites_solution_hydrogens geom
_atom_sites_solution_primary direct
_atom_sites_solution_secondary difmap
_audit_creation_method SHELXL-97
_cell_angle_alpha 90.00
_cell_angle_beta 94.3748(17)
_cell_angle_gamma 90.00
_cell_formula_units_Z 8
_cell_length_a 38.964(3)
_cell_length_b 16.7659(13)
_cell_length_c 15.6148(10)
_cell_measurement_reflns_used 3756
_cell_measurement_temperature 193(2)
_cell_volume 10170.9(13)
_computing_cell_refinement 'Bruker SMART'
_computing_data_collection 'Bruker SMART'
_computing_data_reduction 'Bruker SHELXTL'
_computing_molecular_graphics 'Bruker SHELXTL'
_computing_publication_material 'Bruker SHELXTL'
_computing_structure_refinement 'SHELXL-97 (Sheldrick, 1997)'
_computing_structure_solution 'SHELXS-97 (Sheldrick, 1990)'
_diffrn_ambient_temperature 193(2)
_diffrn_measured_fraction_theta_full 0.953
_diffrn_measured_fraction_theta_max 0.953
_diffrn_measurement_device_type 'CCD area detector'
_diffrn_measurement_method 'phi and omega scans'
_diffrn_radiation_monochromator graphite
_diffrn_radiation_source 'fine-focus rotating anode'
_diffrn_radiation_type MoK\a
_diffrn_radiation_wavelength 0.71073
_diffrn_reflns_av_R_equivalents 0.0711
_diffrn_reflns_av_sigmaI/netI 0.1198
_diffrn_reflns_limit_h_max 46
_diffrn_reflns_limit_h_min -48
_diffrn_reflns_limit_k_max 19
_diffrn_reflns_limit_k_min -20
_diffrn_reflns_limit_l_max 8
_diffrn_reflns_limit_l_min -19
_diffrn_reflns_number 22438
_diffrn_reflns_theta_full 26.43
_diffrn_reflns_theta_max 26.43
_diffrn_reflns_theta_min 1.05
_exptl_absorpt_coefficient_mu 0.623
_exptl_absorpt_correction_T_max 0.9622
_exptl_absorpt_correction_T_min 0.7130
_exptl_absorpt_correction_type SADABS
_exptl_crystal_colour orange
_exptl_crystal_density_diffrn 1.299
_exptl_crystal_density_method 'not measured'
_exptl_crystal_description plate
_exptl_crystal_F_000 4160
_exptl_crystal_size_max 0.36
_exptl_crystal_size_mid 0.15
_exptl_crystal_size_min 0.08
_refine_diff_density_max 0.749
_refine_diff_density_min -0.413
_refine_diff_density_rms 0.074
_refine_ls_extinction_method none
_refine_ls_goodness_of_fit_ref 0.889
_refine_ls_hydrogen_treatment mixed
_refine_ls_matrix_type full
_refine_ls_number_parameters 546
_refine_ls_number_reflns 9972
_refine_ls_number_restraints 0
_refine_ls_restrained_S_all 0.889
_refine_ls_R_factor_all 0.1105
_refine_ls_R_factor_gt 0.0508
_refine_ls_shift/su_max 0.160
_refine_ls_shift/su_mean 0.009
_refine_ls_structure_factor_coef Fsqd
_refine_ls_weighting_details 'calc w=1/[\s^2^(Fo^2^)+(0.0570P)^2^+0.0000P] where P=(Fo^2^+2Fc^2^)/3'
_refine_ls_weighting_scheme calc
_refine_ls_wR_factor_gt 0.1085
_refine_ls_wR_factor_ref 0.1335
_reflns_number_gt 5387
_reflns_number_total 9972
_reflns_threshold_expression >2sigma(I)
_cod_data_source_file b010112p.txt
_cod_data_source_block rgc0004
_cod_depositor_comments
;
The following automatic conversions were performed:
'_symmetry_cell_setting' value 'Monoclinic' changed to 'monoclinic'
according to '/home/saulius/struct/CIF-dictionaries/cif_core.dic'
dictionary named 'cif_core.dic' version 2.4.1 from 2010-06-29.

Automatic conversion script
Id: cif_fix_enum 1527 2010-12-29 10:47:43Z saulius 
;
_cod_original_cell_volume 10171.0(13)
_cod_original_sg_symbol_H-M I2/a
_cod_database_code 7010527

loop_
_symmetry_equiv_pos_as_xyz
'x, y, z'
'-x+1/2, y, -z'
'x+1/2, y+1/2, z+1/2'
'-x+1, y+1/2, -z+1/2'
'-x, -y, -z'
'x-1/2, -y, z'
'-x+1/2, -y+1/2, -z+1/2'
'x, -y+1/2, z+1/2'

loop_
_atom_site_label
_atom_site_type_symbol
_atom_site_fract_x
_atom_site_fract_y
_atom_site_fract_z
_atom_site_U_iso_or_equiv
_atom_site_adp_type
_atom_site_occupancy
_atom_site_symmetry_multiplicity
_atom_site_calc_flag
_atom_site_refinement_flags
_atom_site_disorder_assembly
_atom_site_disorder_group
Ti1 Ti 0.054645(19) -0.28149(4) 0.31442(4) 0.02699(18) Uani 1 1 d . . .
Ti2 Ti 0.16128(2) 0.14397(4) 0.31021(4) 0.0309(2) Uani 1 1 d . . .
Cl1 Cl 0.06229(3) -0.26421(6) 0.17106(6) 0.0455(3) Uani 1 1 d . . .
Cl2 Cl 0.09125(3) -0.38551(6) 0.34881(8) 0.0537(3) Uani 1 1 d . . .
Cl3 Cl 0.11107(3) 0.21334(6) 0.32944(8) 0.0550(3) Uani 1 1 d . A .
Cl4 Cl 0.17936(3) 0.11347(7) 0.44980(6) 0.0474(3) Uani 1 1 d . A .
P1 P 0.10000(3) -0.11768(6) 0.35876(6) 0.0254(2) Uani 1 1 d . . .
P2 P 0.12482(3) -0.01165(5) 0.20541(6) 0.0247(2) Uani 1 1 d . . .
N1 N 0.07676(9) -0.19498(17) 0.35708(18) 0.0297(8) Uani 1 1 d . . .
N2 N 0.14561(8) 0.05000(16) 0.26623(18) 0.0265(7) Uani 1 1 d . A .
C1 C 0.09113(10) -0.0623(2) 0.2584(2) 0.0273(9) Uani 1 1 d . A .
H1A H 0.0801 -0.1002 0.2162 0.033 Uiso 1 1 calc R . .
H1B H 0.0736 -0.0216 0.2694 0.033 Uiso 1 1 calc R . .
C11 C 0.14528(10) -0.1438(2) 0.3704(2) 0.0264(9) Uani 1 1 d . . .
C12 C 0.15614(12) -0.2171(2) 0.3399(3) 0.0383(11) Uani 1 1 d . . .
H12 H 0.1399 -0.2536 0.3137 0.046 Uiso 1 1 calc R . .
C13 C 0.19061(13) -0.2360(3) 0.3481(3) 0.0471(12) Uani 1 1 d . . .
H13 H 0.1981 -0.2859 0.3275 0.056 Uiso 1 1 calc R . .
C14 C 0.21415(13) -0.1837(3) 0.3857(3) 0.0551(14) Uani 1 1 d . . .
H14 H 0.2379 -0.1975 0.3912 0.066 Uiso 1 1 calc R . .
C15 C 0.20373(12) -0.1120(3) 0.4151(3) 0.0449(12) Uani 1 1 d . . .
H15 H 0.2203 -0.0758 0.4404 0.054 Uiso 1 1 calc R . .
C16 C 0.16919(11) -0.0910(2) 0.4088(2) 0.0349(10) Uani 1 1 d . . .
H16 H 0.1620 -0.0413 0.4305 0.042 Uiso 1 1 calc R . .
C21 C 0.09263(10) -0.0513(2) 0.4464(2) 0.0265(9) Uani 1 1 d . . .
C22 C 0.08805(11) -0.0853(2) 0.5259(2) 0.0376(11) Uani 1 1 d . . .
H22 H 0.0881 -0.1417 0.5319 0.045 Uiso 1 1 calc R . .
C23 C 0.08348(12) -0.0375(3) 0.5962(3) 0.0459(12) Uani 1 1 d . . .
H23 H 0.0805 -0.0611 0.6505 0.055 Uiso 1 1 calc R . .
C24 C 0.08327(12) 0.0441(3) 0.5875(3) 0.0461(12) Uani 1 1 d . . .
H24 H 0.0798 0.0767 0.6358 0.055 Uiso 1 1 calc R . .
C25 C 0.08807(12) 0.0787(2) 0.5098(3) 0.0429(12) Uani 1 1 d . . .
H25 H 0.0883 0.1352 0.5046 0.052 Uiso 1 1 calc R . .
C26 C 0.09259(11) 0.0311(2) 0.4384(2) 0.0333(10) Uani 1 1 d . . .
H26 H 0.0956 0.0551 0.3843 0.040 Uiso 1 1 calc R . .
C31 C 0.15068(11) -0.0900(2) 0.1642(2) 0.0290(9) Uani 1 1 d . A .
C32 C 0.18566(12) -0.0918(2) 0.1854(3) 0.0363(10) Uani 1 1 d . . .
H32 H 0.1959 -0.0525 0.2231 0.044 Uiso 1 1 calc R A .
C33 C 0.20601(13) -0.1503(3) 0.1522(3) 0.0514(13) Uani 1 1 d . A .
H33 H 0.2301 -0.1512 0.1677 0.062 Uiso 1 1 calc R . .
C34 C 0.19168(16) -0.2066(3) 0.0974(3) 0.0630(15) Uani 1 1 d . . .
H34 H 0.2058 -0.2459 0.0739 0.076 Uiso 1 1 calc R A .
C35 C 0.15685(17) -0.2066(3) 0.0761(3) 0.0598(15) Uani 1 1 d . A .
H35 H 0.1469 -0.2464 0.0387 0.072 Uiso 1 1 calc R . .
C36 C 0.13606(12) -0.1489(2) 0.1089(3) 0.0395(11) Uani 1 1 d . . .
H36 H 0.1120 -0.1492 0.0940 0.047 Uiso 1 1 calc R A .
C41 C 0.10311(10) 0.0391(2) 0.1149(2) 0.0287(9) Uani 1 1 d . A .
C42 C 0.08285(12) 0.1037(3) 0.1329(3) 0.0439(12) Uani 1 1 d . . .
H42 H 0.0784 0.1147 0.1907 0.053 Uiso 1 1 calc R A .
C43 C 0.06886(12) 0.1532(3) 0.0669(3) 0.0531(13) Uani 1 1 d . A .
H43 H 0.0549 0.1975 0.0797 0.064 Uiso 1 1 calc R . .
C44 C 0.07546(12) 0.1373(3) -0.0157(3) 0.0510(13) Uani 1 1 d . . .
H44 H 0.0666 0.1715 -0.0606 0.061 Uiso 1 1 calc R A .
C45 C 0.09488(13) 0.0722(3) -0.0347(3) 0.0470(12) Uani 1 1 d . A .
H45 H 0.0987 0.0608 -0.0929 0.056 Uiso 1 1 calc R . .
C46 C 0.10888(12) 0.0235(2) 0.0293(2) 0.0399(11) Uani 1 1 d . . .
H46 H 0.1225 -0.0209 0.0154 0.048 Uiso 1 1 calc R A .
C50 C 0.00658(11) -0.2497(2) 0.3871(2) 0.0333(10) Uani 1 1 d . . .
C51 C -0.00372(11) -0.2465(2) 0.2984(2) 0.0334(10) Uani 1 1 d . . .
C52 C -0.00313(11) -0.3255(2) 0.2660(2) 0.0341(10) Uani 1 1 d . . .
C53 C 0.00801(11) -0.3757(2) 0.3328(3) 0.0360(10) Uani 1 1 d . . .
C54 C 0.01493(10) -0.3295(2) 0.4077(2) 0.0331(10) Uani 1 1 d . . .
C55 C 0.00676(12) -0.1810(3) 0.4496(3) 0.0499(13) Uani 1 1 d . . .
H55A H 0.0147 -0.1326 0.4220 0.060 Uiso 1 1 calc R . .
H55B H 0.0222 -0.1933 0.5003 0.060 Uiso 1 1 calc R . .
H55C H -0.0166 -0.1724 0.4670 0.060 Uiso 1 1 calc R . .
C56 C -0.01585(13) -0.1735(3) 0.2490(3) 0.0579(14) Uani 1 1 d . . .
H56A H -0.0411 -0.1729 0.2428 0.070 Uiso 1 1 calc R . .
H56B H -0.0069 -0.1744 0.1920 0.070 Uiso 1 1 calc R . .
H56C H -0.0075 -0.1256 0.2800 0.070 Uiso 1 1 calc R . .
C57 C -0.01487(13) -0.3498(3) 0.1749(3) 0.0593(14) Uani 1 1 d . . .
H57A H -0.0020 -0.3969 0.1588 0.071 Uiso 1 1 calc R . .
H57B H -0.0107 -0.3059 0.1356 0.071 Uiso 1 1 calc R . .
H57C H -0.0395 -0.3623 0.1714 0.071 Uiso 1 1 calc R . .
C58 C 0.01131(14) -0.4654(2) 0.3270(3) 0.0649(15) Uani 1 1 d . . .
H58A H 0.0119 -0.4811 0.2666 0.078 Uiso 1 1 calc R . .
H58B H -0.0084 -0.4906 0.3514 0.078 Uiso 1 1 calc R . .
H58C H 0.0326 -0.4825 0.3591 0.078 Uiso 1 1 calc R . .
C59 C 0.02619(13) -0.3625(3) 0.4954(3) 0.0593(14) Uani 1 1 d . . .
H59A H 0.0059 -0.3768 0.5254 0.071 Uiso 1 1 calc R . .
H59B H 0.0396 -0.3221 0.5287 0.071 Uiso 1 1 calc R . .
H59C H 0.0404 -0.4100 0.4890 0.071 Uiso 1 1 calc R . .
C60A C 0.1975(3) 0.1598(6) 0.1965(7) 0.026(3) Uiso 0.50 1 d P A 1
C61A C 0.2176(3) 0.1656(7) 0.2747(8) 0.030(3) Uiso 0.50 1 d P A 1
C62A C 0.2080(3) 0.2374(6) 0.3155(5) 0.0213(19) Uiso 0.50 1 d P A 1
C63A C 0.1808(3) 0.2729(5) 0.2643(7) 0.027(2) Uiso 0.50 1 d P A 1
C64A C 0.1742(3) 0.2238(7) 0.1905(6) 0.035(3) Uiso 0.50 1 d P A 1
C65A C 0.2010(3) 0.1023(6) 0.1240(6) 0.058(3) Uiso 0.50 1 d P A 1
H65A H 0.2149 0.0564 0.1447 0.070 Uiso 0.50 1 calc PR A 1
H65B H 0.2123 0.1289 0.0778 0.070 Uiso 0.50 1 calc PR A 1
H65C H 0.1781 0.0839 0.1020 0.070 Uiso 0.50 1 calc PR A 1
C66A C 0.2445(3) 0.1100(7) 0.3025(7) 0.068(3) Uiso 0.50 1 d P A 1
H66A H 0.2347 0.0663 0.3344 0.082 Uiso 0.50 1 calc PR A 1
H66B H 0.2621 0.1376 0.3396 0.082 Uiso 0.50 1 calc PR A 1
H66C H 0.2549 0.0885 0.2522 0.082 Uiso 0.50 1 calc PR A 1
C67A C 0.2250(3) 0.2714(6) 0.3946(7) 0.070(3) Uiso 0.50 1 d P A 1
H67A H 0.2452 0.3021 0.3807 0.084 Uiso 0.50 1 calc PR A 1
H67B H 0.2321 0.2281 0.4343 0.084 Uiso 0.50 1 calc PR A 1
H67C H 0.2088 0.3065 0.4217 0.084 Uiso 0.50 1 calc PR A 1
C68A C 0.1645(3) 0.3531(6) 0.2823(8) 0.082(4) Uiso 0.50 1 d P A 1
H68A H 0.1813 0.3957 0.2759 0.098 Uiso 0.50 1 calc PR A 1
H68B H 0.1572 0.3535 0.3410 0.098 Uiso 0.50 1 calc PR A 1
H68C H 0.1444 0.3617 0.2416 0.098 Uiso 0.50 1 calc PR A 1
C69A C 0.1479(3) 0.2483(7) 0.1177(8) 0.077(4) Uiso 0.50 1 d P A 1
H69A H 0.1576 0.2910 0.0840 0.092 Uiso 0.50 1 calc PR A 1
H69B H 0.1269 0.2674 0.1418 0.092 Uiso 0.50 1 calc PR A 1
H69C H 0.1424 0.2022 0.0805 0.092 Uiso 0.50 1 calc PR A 1
C60B C 0.1888(3) 0.1759(7) 0.1862(6) 0.027(3) Uiso 0.50 1 d P A 2
C61B C 0.2146(3) 0.1531(6) 0.2511(8) 0.035(4) Uiso 0.50 1 d P A 2
C62B C 0.2175(3) 0.2070(8) 0.3163(7) 0.044(3) Uiso 0.50 1 d P A 2
C63B C 0.1927(3) 0.2661(6) 0.2977(7) 0.032(2) Uiso 0.50 1 d P A 2
C64B C 0.1741(3) 0.2469(6) 0.2153(8) 0.032(2) Uiso 0.50 1 d P A 2
C65B C 0.1844(3) 0.1303(5) 0.1047(6) 0.047(2) Uiso 0.50 1 d P A 2
H65D H 0.1613 0.1395 0.0775 0.057 Uiso 0.50 1 calc PR A 2
H65E H 0.1875 0.0732 0.1168 0.057 Uiso 0.50 1 calc PR A 2
H65F H 0.2016 0.1479 0.0660 0.057 Uiso 0.50 1 calc PR A 2
C66B C 0.2397(3) 0.0819(7) 0.2567(8) 0.072(3) Uiso 0.50 1 d P A 2
H66D H 0.2630 0.1009 0.2746 0.086 Uiso 0.50 1 calc PR A 2
H66E H 0.2398 0.0563 0.2003 0.086 Uiso 0.50 1 calc PR A 2
H66F H 0.2324 0.0432 0.2988 0.086 Uiso 0.50 1 calc PR A 2
C67B C 0.2415(3) 0.2198(7) 0.3947(7) 0.079(4) Uiso 0.50 1 d P A 2
H67D H 0.2506 0.1683 0.4155 0.095 Uiso 0.50 1 calc PR A 2
H67E H 0.2289 0.2451 0.4395 0.095 Uiso 0.50 1 calc PR A 2
H67F H 0.2605 0.2543 0.3804 0.095 Uiso 0.50 1 calc PR A 2
C68B C 0.1823(3) 0.3431(7) 0.3415(8) 0.084(4) Uiso 0.50 1 d P A 2
H68D H 0.1874 0.3384 0.4037 0.101 Uiso 0.50 1 calc PR A 2
H68E H 0.1576 0.3523 0.3289 0.101 Uiso 0.50 1 calc PR A 2
H68F H 0.1952 0.3880 0.3198 0.101 Uiso 0.50 1 calc PR A 2
C69B C 0.1477(3) 0.2903(7) 0.1610(7) 0.074(3) Uiso 0.50 1 d P A 2
H69D H 0.1581 0.3372 0.1359 0.089 Uiso 0.50 1 calc PR A 2
H69E H 0.1293 0.3074 0.1962 0.089 Uiso 0.50 1 calc PR A 2
H69F H 0.1382 0.2552 0.1150 0.089 Uiso 0.50 1 calc PR A 2
O1S O 0.19497(8) -0.44493(18) 0.29422(17) 0.0498(8) Uani 1 1 d . . .
C1S C 0.18058(12) -0.4490(3) 0.3754(3) 0.0454(12) Uani 1 1 d . . .
H1SA H 0.1643 -0.4943 0.3762 0.054 Uiso 1 1 calc R . .
H1SB H 0.1679 -0.3992 0.3859 0.054 Uiso 1 1 calc R . .
C2S C 0.20905(14) -0.4598(3) 0.4429(3) 0.0653(15) Uani 1 1 d . . .
H2SA H 0.1997 -0.4620 0.4993 0.078 Uiso 1 1 calc R . .
H2SB H 0.2251 -0.4149 0.4414 0.078 Uiso 1 1 calc R . .
H2SC H 0.2212 -0.5096 0.4326 0.078 Uiso 1 1 calc R . .
C3S C 0.16937(14) -0.4368(3) 0.2247(3) 0.0634(15) Uani 1 1 d . . .
H3SA H 0.1573 -0.3852 0.2290 0.076 Uiso 1 1 calc R . .
H3SB H 0.1522 -0.4802 0.2266 0.076 Uiso 1 1 calc R . .
C4S C 0.18643(17) -0.4405(4) 0.1428(3) 0.088(2) Uani 1 1 d . . .
H4SA H 0.1691 -0.4355 0.0943 0.106 Uiso 1 1 calc R . .
H4SB H 0.1984 -0.4917 0.1391 0.106 Uiso 1 1 calc R . .
H4SC H 0.2031 -0.3968 0.1410 0.106 Uiso 1 1 calc R . .

loop_
_atom_site_aniso_label
_atom_site_aniso_U_11
_atom_site_aniso_U_22
_atom_site_aniso_U_33
_atom_site_aniso_U_23
_atom_site_aniso_U_13
_atom_site_aniso_U_12
Ti1 0.0305(5) 0.0253(4) 0.0255(4) 0.0007(3) 0.0044(3) -0.0032(3)
Ti2 0.0344(5) 0.0283(4) 0.0311(4) -0.0038(3) 0.0094(4) -0.0056(3)
Cl1 0.0556(8) 0.0550(7) 0.0272(5) -0.0045(5) 0.0128(5) -0.0136(6)
Cl2 0.0419(8) 0.0387(6) 0.0807(9) 0.0156(6) 0.0068(7) 0.0071(5)
Cl3 0.0540(9) 0.0373(6) 0.0778(9) 0.0003(6) 0.0314(7) 0.0059(6)
Cl4 0.0583(9) 0.0542(7) 0.0297(5) -0.0054(5) 0.0038(5) -0.0198(6)
P1 0.0267(6) 0.0271(5) 0.0227(5) 0.0003(4) 0.0049(5) -0.0032(4)
P2 0.0251(6) 0.0263(5) 0.0232(5) 0.0007(4) 0.0050(5) -0.0016(4)
N1 0.033(2) 0.0323(18) 0.0247(16) -0.0002(13) 0.0074(16) -0.0066(15)
N2 0.027(2) 0.0258(17) 0.0270(16) 0.0001(13) 0.0029(15) -0.0032(14)
C1 0.027(3) 0.029(2) 0.0263(19) 0.0001(16) 0.0051(18) -0.0014(17)
C11 0.027(2) 0.030(2) 0.0226(18) 0.0047(16) 0.0047(18) 0.0021(18)
C12 0.038(3) 0.033(2) 0.045(3) 0.0055(19) 0.012(2) -0.001(2)
C13 0.042(3) 0.036(3) 0.065(3) 0.015(2) 0.017(3) 0.012(2)
C14 0.028(3) 0.063(3) 0.074(4) 0.022(3) 0.003(3) 0.012(3)
C15 0.028(3) 0.059(3) 0.047(3) 0.005(2) -0.002(2) -0.002(2)
C16 0.036(3) 0.038(2) 0.030(2) 0.0033(18) 0.002(2) -0.001(2)
C21 0.024(2) 0.031(2) 0.0251(19) -0.0035(16) 0.0031(18) -0.0046(17)
C22 0.047(3) 0.036(2) 0.029(2) 0.0007(18) 0.003(2) -0.005(2)
C23 0.058(4) 0.055(3) 0.026(2) -0.002(2) 0.011(2) -0.009(2)
C24 0.052(3) 0.053(3) 0.035(2) -0.018(2) 0.018(2) -0.007(2)
C25 0.049(3) 0.033(2) 0.049(3) -0.008(2) 0.014(2) -0.002(2)
C26 0.035(3) 0.035(2) 0.030(2) -0.0020(17) 0.007(2) -0.0030(19)
C31 0.037(3) 0.025(2) 0.026(2) 0.0035(16) 0.011(2) -0.0011(18)
C32 0.034(3) 0.044(3) 0.032(2) 0.0012(18) 0.013(2) 0.001(2)
C33 0.044(3) 0.063(3) 0.049(3) 0.012(3) 0.013(3) 0.019(3)
C34 0.074(5) 0.053(3) 0.066(4) 0.000(3) 0.028(3) 0.024(3)
C35 0.091(5) 0.040(3) 0.050(3) -0.010(2) 0.018(3) 0.005(3)
C36 0.039(3) 0.038(2) 0.042(2) -0.002(2) 0.007(2) -0.003(2)
C41 0.028(3) 0.031(2) 0.028(2) 0.0053(16) 0.0060(19) -0.0046(18)
C42 0.039(3) 0.061(3) 0.033(2) 0.011(2) 0.011(2) 0.014(2)
C43 0.040(3) 0.066(3) 0.054(3) 0.018(3) 0.011(3) 0.023(2)
C44 0.041(3) 0.067(3) 0.044(3) 0.024(2) -0.008(2) 0.000(3)
C45 0.058(4) 0.056(3) 0.027(2) 0.006(2) -0.001(2) 0.000(3)
C46 0.050(3) 0.040(2) 0.029(2) -0.0006(18) -0.002(2) 0.002(2)
C50 0.031(3) 0.037(2) 0.034(2) -0.0044(18) 0.011(2) -0.0065(19)
C51 0.031(3) 0.034(2) 0.036(2) 0.0045(18) 0.007(2) -0.0013(19)
C52 0.025(3) 0.047(3) 0.030(2) -0.0051(19) 0.003(2) -0.007(2)
C53 0.032(3) 0.032(2) 0.045(2) -0.0004(19) 0.011(2) -0.0104(19)
C54 0.026(3) 0.043(3) 0.030(2) 0.0056(18) 0.007(2) -0.0057(19)
C55 0.050(3) 0.054(3) 0.047(3) -0.019(2) 0.010(3) -0.001(2)
C56 0.055(4) 0.060(3) 0.060(3) 0.018(2) 0.006(3) 0.017(3)
C57 0.043(3) 0.091(4) 0.044(3) -0.016(3) 0.000(3) -0.015(3)
C58 0.064(4) 0.037(3) 0.094(4) 0.000(3) 0.008(3) -0.017(3)
C59 0.062(4) 0.076(4) 0.040(3) 0.020(2) 0.009(3) 0.001(3)
O1S 0.051(2) 0.061(2) 0.0365(17) 0.0004(15) 0.0019(16) 0.0082(16)
C1S 0.055(3) 0.039(3) 0.043(3) -0.002(2) 0.009(2) 0.003(2)
C2S 0.071(4) 0.075(4) 0.049(3) 0.004(3) 0.000(3) 0.004(3)
C3S 0.076(4) 0.065(3) 0.047(3) -0.003(3) -0.011(3) 0.018(3)
C4S 0.112(6) 0.110(5) 0.043(3) 0.001(3) 0.011(3) 0.030(4)

loop_
_atom_type_symbol
_atom_type_description
_atom_type_scat_dispersion_real
_atom_type_scat_dispersion_imag
_atom_type_scat_source
C C 0.0033 0.0016 'International Tables Vol C Tables 4.2.6.8 and 6.1.1.4'
H H 0.0000 0.0000 'International Tables Vol C Tables 4.2.6.8 and 6.1.1.4'
N N 0.0061 0.0033 'International Tables Vol C Tables 4.2.6.8 and 6.1.1.4'
O O 0.0106 0.0060 'International Tables Vol C Tables 4.2.6.8 and 6.1.1.4'
P P 0.1023 0.0942 'International Tables Vol C Tables 4.2.6.8 and 6.1.1.4'
Cl Cl 0.1484 0.1585 'International Tables Vol C Tables 4.2.6.8 and 6.1.1.4'
Ti Ti 0.2776 0.4457 'International Tables Vol C Tables 4.2.6.8 and 6.1.1.4'

loop_
_geom_angle_atom_site_label_1
_geom_angle_atom_site_label_2
_geom_angle_atom_site_label_3
_geom_angle
_geom_angle_site_symmetry_1
_geom_angle_site_symmetry_3
_geom_angle_publ_flag
N1 Ti1 Cl2 104.85(11) . . ?
N1 Ti1 Cl1 99.54(10) . . ?
Cl2 Ti1 Cl1 101.51(5) . . ?
N1 Ti1 C50 90.87(14) . . ?
Cl2 Ti1 C50 124.80(11) . . ?
Cl1 Ti1 C50 127.99(11) . . ?
N1 Ti1 C51 105.82(15) . . ?
Cl2 Ti1 C51 142.89(10) . . ?
Cl1 Ti1 C51 93.51(10) . . ?
C50 Ti1 C51 35.25(13) . . ?
N1 Ti1 C54 111.62(14) . . ?
Cl2 Ti1 C54 91.26(11) . . ?
Cl1 Ti1 C54 142.00(10) . . ?
C50 Ti1 C54 35.09(13) . . ?
C51 Ti1 C54 58.09(13) . . ?
N1 Ti1 C52 140.26(15) . . ?
Cl2 Ti1 C52 112.75(11) . . ?
Cl1 Ti1 C52 85.49(10) . . ?
C50 Ti1 C52 57.36(13) . . ?
C51 Ti1 C52 34.48(13) . . ?
C54 Ti1 C52 56.67(13) . . ?
N1 Ti1 C53 145.33(14) . . ?
Cl2 Ti1 C53 86.31(11) . . ?
Cl1 Ti1 C53 110.42(10) . . ?
C50 Ti1 C53 57.09(13) . . ?
C51 Ti1 C53 56.61(14) . . ?
C54 Ti1 C53 34.23(13) . . ?
C52 Ti1 C53 32.98(13) . . ?
N2 Ti2 Cl4 103.71(10) . . ?
N2 Ti2 Cl3 102.89(11) . . ?
Cl4 Ti2 Cl3 100.95(5) . . ?
N2 Ti2 C61A 110.0(3) . . ?
Cl4 Ti2 C61A 91.9(3) . . ?
Cl3 Ti2 C61A 140.6(3) . . ?
N2 Ti2 C61B 101.0(3) . . ?
Cl4 Ti2 C61B 99.9(3) . . ?
Cl3 Ti2 C61B 143.4(3) . . ?
C61A Ti2 C61B 10.6(4) . . ?
N2 Ti2 C60B 92.8(3) . . ?
Cl4 Ti2 C60B 135.0(3) . . ?
Cl3 Ti2 C60B 115.9(3) . . ?
C61A Ti2 C60B 43.1(4) . . ?
C61B Ti2 C60B 35.3(4) . . ?
N2 Ti2 C64B 118.8(3) . . ?
Cl4 Ti2 C64B 134.1(3) . . ?
Cl3 Ti2 C64B 86.3(2) . . ?
C61A Ti2 C64B 59.2(3) . . ?
C61B Ti2 C64B 57.8(4) . . ?
C60B Ti2 C64B 34.9(3) . . ?
N2 Ti2 C60A 90.9(2) . . ?
Cl4 Ti2 C60A 125.4(3) . . ?
Cl3 Ti2 C60A 126.8(3) . . ?
C61A Ti2 C60A 34.7(4) . . ?
C61B Ti2 C60A 25.7(3) . . ?
C60B Ti2 C60A 11.0(3) . . ?
C64B Ti2 C60A 43.7(3) . . ?
N2 Ti2 C64A 106.1(3) . . ?
Cl4 Ti2 C64A 143.2(2) . . ?
Cl3 Ti2 C64A 92.9(3) . . ?
C61A Ti2 C64A 57.8(4) . . ?
C61B Ti2 C64A 53.7(4) . . ?
C60B Ti2 C64A 24.1(3) . . ?
C64B Ti2 C64A 13.2(3) . . ?
C60A Ti2 C64A 34.4(3) . . ?
N2 Ti2 C62A 144.7(3) . . ?
Cl4 Ti2 C62A 86.3(2) . . ?
Cl3 Ti2 C62A 108.3(3) . . ?
C61A Ti2 C62A 35.0(3) . . ?
C61B Ti2 C62A 43.7(3) . . ?
C60B Ti2 C62A 59.0(3) . . ?
C64B Ti2 C62A 49.1(3) . . ?
C60A Ti2 C62A 57.2(3) . . ?
C64A Ti2 C62A 57.0(3) . . ?
N2 Ti2 C63B 150.8(2) . . ?
Cl4 Ti2 C63B 98.4(3) . . ?
Cl3 Ti2 C63B 91.3(3) . . ?
C61A Ti2 C63B 49.7(3) . . ?
C61B Ti2 C63B 55.9(4) . . ?
C60B Ti2 C63B 58.0(3) . . ?
C64B Ti2 C63B 35.8(3) . . ?
C60A Ti2 C63B 60.4(3) . . ?
C64A Ti2 C63B 47.0(3) . . ?
C62A Ti2 C63B 19.2(2) . . ?
N2 Ti2 C63A 140.5(3) . . ?
Cl4 Ti2 C63A 113.6(3) . . ?
Cl3 Ti2 C63A 83.0(2) . . ?
C61A Ti2 C63A 57.8(3) . . ?
C61B Ti2 C63A 61.1(3) . . ?
C60B Ti2 C63A 51.5(3) . . ?
C64B Ti2 C63A 21.7(2) . . ?
C60A Ti2 C63A 57.2(3) . . ?
C64A Ti2 C63A 34.5(3) . . ?
C62A Ti2 C63A 34.0(3) . . ?
C63B Ti2 C63A 16.2(3) . . ?
N2 Ti2 C62B 132.2(4) . . ?
Cl4 Ti2 C62B 81.3(2) . . ?
Cl3 Ti2 C62B 123.1(4) . . ?
C61A Ti2 C62B 22.9(3) . . ?
C61B Ti2 C62B 33.1(4) . . ?
C60B Ti2 C62B 57.6(3) . . ?
C64B Ti2 C62B 58.1(3) . . ?
C60A Ti2 C62B 52.6(3) . . ?
C64A Ti2 C62B 62.8(3) . . ?
C62A Ti2 C62B 15.0(3) . . ?
C63B Ti2 C62B 33.7(3) . . ?
C63A Ti2 C62B 47.1(3) . . ?
N1 P1 C21 113.24(17) . . ?
N1 P1 C11 110.80(17) . . ?
C21 P1 C11 106.46(17) . . ?
N1 P1 C1 109.34(17) . . ?
C21 P1 C1 107.79(17) . . ?
C11 P1 C1 109.08(17) . . ?
N2 P2 C41 110.46(16) . . ?
N2 P2 C31 114.54(18) . . ?
C41 P2 C31 107.79(18) . . ?
N2 P2 C1 112.72(16) . . ?
C41 P2 C1 105.42(18) . . ?
C31 P2 C1 105.35(18) . . ?
P1 N1 Ti1 158.4(2) . . ?
P2 N2 Ti2 160.00(19) . . ?
P2 C1 P1 122.1(2) . . ?
C16 C11 C12 119.9(4) . . ?
C16 C11 P1 120.3(3) . . ?
C12 C11 P1 119.8(3) . . ?
C13 C12 C11 119.4(4) . . ?
C14 C13 C12 120.6(4) . . ?
C15 C14 C13 120.3(5) . . ?
C14 C15 C16 120.9(4) . . ?
C15 C16 C11 119.0(4) . . ?
C26 C21 C22 119.3(3) . . ?
C26 C21 P1 123.1(3) . . ?
C22 C21 P1 117.6(3) . . ?
C23 C22 C21 120.3(4) . . ?
C24 C23 C22 120.0(4) . . ?
C25 C24 C23 120.6(4) . . ?
C24 C25 C26 120.0(4) . . ?
C21 C26 C25 119.8(4) . . ?
C32 C31 C36 118.7(4) . . ?
C32 C31 P2 119.9(3) . . ?
C36 C31 P2 121.3(3) . . ?
C31 C32 C33 120.6(4) . . ?
C34 C33 C32 120.4(5) . . ?
C33 C34 C35 120.1(5) . . ?
C34 C35 C36 120.4(5) . . ?
C35 C36 C31 119.8(5) . . ?
C42 C41 C46 118.6(4) . . ?
C42 C41 P2 116.8(3) . . ?
C46 C41 P2 124.1(3) . . ?
C41 C42 C43 120.7(4) . . ?
C44 C43 C42 119.4(4) . . ?
C43 C44 C45 120.5(4) . . ?
C46 C45 C44 120.7(4) . . ?
C45 C46 C41 120.1(4) . . ?
C54 C50 C51 107.6(3) . . ?
C54 C50 C55 126.0(4) . . ?
C51 C50 C55 126.3(4) . . ?
C54 C50 Ti1 73.3(2) . . ?
C51 C50 Ti1 73.1(2) . . ?
C55 C50 Ti1 121.8(3) . . ?
C50 C51 C52 107.6(3) . . ?
C50 C51 C56 126.0(4) . . ?
C52 C51 C56 126.2(4) . . ?
C50 C51 Ti1 71.7(2) . . ?
C52 C51 Ti1 76.2(2) . . ?
C56 C51 Ti1 121.5(3) . . ?
C53 C52 C51 108.2(3) . . ?
C53 C52 C57 126.7(4) . . ?
C51 C52 C57 125.0(4) . . ?
C53 C52 Ti1 73.8(2) . . ?
C51 C52 Ti1 69.3(2) . . ?
C57 C52 Ti1 125.3(3) . . ?
C52 C53 C54 108.6(3) . . ?
C52 C53 C58 125.7(4) . . ?
C54 C53 C58 125.8(4) . . ?
C52 C53 Ti1 73.2(2) . . ?
C54 C53 Ti1 69.2(2) . . ?
C58 C53 Ti1 124.7(3) . . ?
C50 C54 C53 107.9(3) . . ?
C50 C54 C59 126.9(4) . . ?
C53 C54 C59 125.0(4) . . ?
C50 C54 Ti1 71.6(2) . . ?
C53 C54 Ti1 76.6(2) . . ?
C59 C54 Ti1 121.9(3) . . ?
C61A C60A C64A 108.6(8) . . ?
C61A C60A C65A 128.7(12) . . ?
C64A C60A C65A 122.4(11) . . ?
C61A C60A Ti2 71.2(6) . . ?
C64A C60A Ti2 73.5(5) . . ?
C65A C60A Ti2 126.0(7) . . ?
C60A C61A C62A 107.5(9) . . ?
C60A C61A C66A 124.0(12) . . ?
C62A C61A C66A 128.3(13) . . ?
C60A C61A Ti2 74.1(6) . . ?
C62A C61A Ti2 75.1(6) . . ?
C66A C61A Ti2 120.3(7) . . ?
C63A C62A C61A 108.3(7) . . ?
C63A C62A C67A 125.7(12) . . ?
C61A C62A C67A 125.9(12) . . ?
C63A C62A Ti2 73.7(5) . . ?
C61A C62A Ti2 69.9(5) . . ?
C67A C62A Ti2 124.9(7) . . ?
C62A C63A C64A 107.3(7) . . ?
C62A C63A C68A 125.0(11) . . ?
C64A C63A C68A 127.5(11) . . ?
C62A C63A Ti2 72.3(4) . . ?
C64A C63A Ti2 71.5(5) . . ?
C68A C63A Ti2 126.1(7) . . ?
C60A C64A C63A 108.2(8) . . ?
C60A C64A C69A 130.4(12) . . ?
C63A C64A C69A 121.1(11) . . ?
C60A C64A Ti2 72.1(5) . . ?
C63A C64A Ti2 74.1(5) . . ?
C69A C64A Ti2 124.4(8) . . ?
C64B C60B C61B 106.3(8) . . ?
C64B C60B C65B 133.4(12) . . ?
C61B C60B C65B 120.1(12) . . ?
C64B C60B Ti2 72.8(5) . . ?
C61B C60B Ti2 72.1(6) . . ?
C65B C60B Ti2 124.0(7) . . ?
C62B C61B C60B 111.7(9) . . ?
C62B C61B C66B 117.0(12) . . ?
C60B C61B C66B 131.2(12) . . ?
C62B C61B Ti2 77.0(6) . . ?
C60B C61B Ti2 72.6(6) . . ?
C66B C61B Ti2 120.4(7) . . ?
C61B C62B C63B 107.3(8) . . ?
C61B C62B C67B 136.1(13) . . ?
C63B C62B C67B 116.4(12) . . ?
C61B C62B Ti2 69.9(6) . . ?
C63B C62B Ti2 72.1(5) . . ?
C67B C62B Ti2 126.8(8) . . ?
C62B C63B C64B 108.3(8) . . ?
C62B C63B C68B 135.1(12) . . ?
C64B C63B C68B 116.6(12) . . ?
C62B C63B Ti2 74.2(5) . . ?
C64B C63B Ti2 70.3(5) . . ?
C68B C63B Ti2 121.9(7) . . ?
C60B C64B C63B 106.4(8) . . ?
C60B C64B C69B 121.0(12) . . ?
C63B C64B C69B 132.3(12) . . ?
C60B C64B Ti2 72.2(5) . . ?
C63B C64B Ti2 73.9(5) . . ?
C69B C64B Ti2 123.4(8) . . ?
C3S O1S C1S 112.5(4) . . ?
O1S C1S C2S 108.3(4) . . ?
O1S C3S C4S 108.6(4) . . ?

loop_
_geom_bond_atom_site_label_1
_geom_bond_atom_site_label_2
_geom_bond_distance
_geom_bond_site_symmetry_2
_geom_bond_publ_flag
Ti1 N1 1.790(3) . ?
Ti1 Cl2 2.2906(13) . ?
Ti1 Cl1 2.2990(12) . ?
Ti1 C50 2.325(4) . ?
Ti1 C51 2.343(4) . ?
Ti1 C54 2.346(4) . ?
Ti1 C52 2.434(4) . ?
Ti1 C53 2.441(4) . ?
Ti2 N2 1.806(3) . ?
Ti2 Cl4 2.2967(12) . ?
Ti2 Cl3 2.3151(14) . ?
Ti2 C61A 2.331(11) . ?
Ti2 C61B 2.341(11) . ?
Ti2 C60B 2.347(10) . ?
Ti2 C64B 2.354(9) . ?
Ti2 C60A 2.367(10) . ?
Ti2 C64A 2.384(9) . ?
Ti2 C62A 2.399(8) . ?
Ti2 C63B 2.402(9) . ?
Ti2 C63A 2.418(8) . ?
Ti2 C62B 2.429(11) . ?
P1 N1 1.580(3) . ?
P1 C21 1.803(4) . ?
P1 C11 1.814(4) . ?
P1 C1 1.831(3) . ?
P2 N2 1.584(3) . ?
P2 C41 1.804(4) . ?
P2 C31 1.804(4) . ?
P2 C1 1.816(4) . ?
C11 C16 1.388(5) . ?
C11 C12 1.395(5) . ?
C12 C13 1.376(6) . ?
C13 C14 1.369(6) . ?
C14 C15 1.359(6) . ?
C15 C16 1.388(6) . ?
C21 C26 1.388(5) . ?
C21 C22 1.390(5) . ?
C22 C23 1.381(5) . ?
C23 C24 1.375(6) . ?
C24 C25 1.371(6) . ?
C25 C26 1.393(5) . ?
C31 C32 1.378(6) . ?
C31 C36 1.403(5) . ?
C32 C33 1.387(6) . ?
C33 C34 1.365(7) . ?
C34 C35 1.373(7) . ?
C35 C36 1.384(6) . ?
C41 C42 1.382(5) . ?
C41 C46 1.397(5) . ?
C42 C43 1.401(5) . ?
C43 C44 1.361(6) . ?
C44 C45 1.374(6) . ?
C45 C46 1.371(5) . ?
C50 C54 1.408(5) . ?
C50 C51 1.414(5) . ?
C50 C55 1.509(5) . ?
C51 C52 1.418(5) . ?
C51 C56 1.504(5) . ?
C52 C53 1.384(5) . ?
C52 C57 1.517(5) . ?
C53 C54 1.412(5) . ?
C53 C58 1.511(5) . ?
C54 C59 1.512(5) . ?
C60A C61A 1.402(15) . ?
C60A C64A 1.405(14) . ?
C60A C65A 1.502(13) . ?
C61A C62A 1.425(14) . ?
C61A C66A 1.445(14) . ?
C62A C63A 1.410(13) . ?
C62A C67A 1.470(12) . ?
C63A C64A 1.422(12) . ?
C63A C68A 1.522(13) . ?
C64A C69A 1.528(14) . ?
C60B C64B 1.411(14) . ?
C60B C61B 1.423(15) . ?
C60B C65B 1.484(13) . ?
C61B C62B 1.360(15) . ?
C61B C66B 1.543(15) . ?
C62B C63B 1.401(14) . ?
C62B C67B 1.496(14) . ?
C63B C64B 1.464(13) . ?
C63B C68B 1.530(14) . ?
C64B C69B 1.474(14) . ?
O1S C3S 1.423(5) . ?
O1S C1S 1.427(5) . ?
C1S C2S 1.481(6) . ?
C3S C4S 1.487(6) . ?

loop_
_geom_torsion_atom_site_label_1
_geom_torsion_atom_site_label_2
_geom_torsion_atom_site_label_3
_geom_torsion_atom_site_label_4
_geom_torsion
_geom_torsion_site_symmetry_1
_geom_torsion_site_symmetry_2
_geom_torsion_site_symmetry_3
_geom_torsion_site_symmetry_4
_geom_torsion_publ_flag
C21 P1 N1 Ti1 159.1(6) . . . . ?
C11 P1 N1 Ti1 -81.3(6) . . . . ?
C1 P1 N1 Ti1 38.9(7) . . . . ?
Cl2 Ti1 N1 P1 95.9(6) . . . . ?
Cl1 Ti1 N1 P1 -8.8(6) . . . . ?
C50 Ti1 N1 P1 -137.6(6) . . . . ?
C51 Ti1 N1 P1 -105.2(6) . . . . ?
C54 Ti1 N1 P1 -166.7(6) . . . . ?
C52 Ti1 N1 P1 -103.3(6) . . . . ?
C53 Ti1 N1 P1 -158.7(5) . . . . ?
C41 P2 N2 Ti2 7.8(7) . . . . ?
C31 P2 N2 Ti2 129.7(6) . . . . ?
C1 P2 N2 Ti2 -109.8(6) . . . . ?
Cl4 Ti2 N2 P2 157.5(6) . . . . ?
Cl3 Ti2 N2 P2 52.6(6) . . . . ?
C61A Ti2 N2 P2 -105.3(7) . . . . ?
C61B Ti2 N2 P2 -99.4(7) . . . . ?
C60B Ti2 N2 P2 -64.8(7) . . . . ?
C64B Ti2 N2 P2 -40.3(7) . . . . ?
C60A Ti2 N2 P2 -75.6(7) . . . . ?
C64A Ti2 N2 P2 -44.3(7) . . . . ?
C62A Ti2 N2 P2 -99.2(8) . . . . ?
C63B Ti2 N2 P2 -64.6(10) . . . . ?
C63A Ti2 N2 P2 -42.0(8) . . . . ?
C62B Ti2 N2 P2 -111.9(7) . . . . ?
N2 P2 C1 P1 -55.5(3) . . . . ?
C41 P2 C1 P1 -176.1(2) . . . . ?
C31 P2 C1 P1 70.0(3) . . . . ?
N1 P1 C1 P2 -142.4(2) . . . . ?
C21 P1 C1 P2 94.1(3) . . . . ?
C11 P1 C1 P2 -21.1(3) . . . . ?
N1 P1 C11 C16 -152.5(3) . . . . ?
C21 P1 C11 C16 -29.0(3) . . . . ?
C1 P1 C11 C16 87.1(3) . . . . ?
N1 P1 C11 C12 28.0(4) . . . . ?
C21 P1 C11 C12 151.5(3) . . . . ?
C1 P1 C11 C12 -92.4(3) . . . . ?
C16 C11 C12 C13 -0.2(6) . . . . ?
P1 C11 C12 C13 179.2(3) . . . . ?
C11 C12 C13 C14 -0.1(6) . . . . ?
C12 C13 C14 C15 -0.2(7) . . . . ?
C13 C14 C15 C16 0.9(7) . . . . ?
C14 C15 C16 C11 -1.2(6) . . . . ?
C12 C11 C16 C15 0.9(6) . . . . ?
P1 C11 C16 C15 -178.6(3) . . . . ?
N1 P1 C21 C26 -141.6(3) . . . . ?
C11 P1 C21 C26 96.4(4) . . . . ?
C1 P1 C21 C26 -20.5(4) . . . . ?
N1 P1 C21 C22 40.8(4) . . . . ?
C11 P1 C21 C22 -81.2(3) . . . . ?
C1 P1 C21 C22 161.8(3) . . . . ?
C26 C21 C22 C23 0.0(6) . . . . ?
P1 C21 C22 C23 177.8(3) . . . . ?
C21 C22 C23 C24 0.4(7) . . . . ?
C22 C23 C24 C25 -1.0(7) . . . . ?
C23 C24 C25 C26 1.2(7) . . . . ?
C22 C21 C26 C25 0.2(6) . . . . ?
P1 C21 C26 C25 -177.4(3) . . . . ?
C24 C25 C26 C21 -0.8(7) . . . . ?
N2 P2 C31 C32 -1.0(4) . . . . ?
C41 P2 C31 C32 122.4(3) . . . . ?
C1 P2 C31 C32 -125.4(3) . . . . ?
N2 P2 C31 C36 -179.5(3) . . . . ?
C41 P2 C31 C36 -56.2(3) . . . . ?
C1 P2 C31 C36 56.0(3) . . . . ?
C36 C31 C32 C33 0.5(6) . . . . ?
P2 C31 C32 C33 -178.1(3) . . . . ?
C31 C32 C33 C34 0.6(7) . . . . ?
C32 C33 C34 C35 -1.3(7) . . . . ?
C33 C34 C35 C36 1.0(8) . . . . ?
C34 C35 C36 C31 0.0(7) . . . . ?
C32 C31 C36 C35 -0.7(6) . . . . ?
P2 C31 C36 C35 177.8(3) . . . . ?
N2 P2 C41 C42 -51.8(4) . . . . ?
C31 P2 C41 C42 -177.6(3) . . . . ?
C1 P2 C41 C42 70.3(4) . . . . ?
N2 P2 C41 C46 120.0(3) . . . . ?
C31 P2 C41 C46 -5.8(4) . . . . ?
C1 P2 C41 C46 -118.0(4) . . . . ?
C46 C41 C42 C43 -1.0(7) . . . . ?
P2 C41 C42 C43 171.2(4) . . . . ?
C41 C42 C43 C44 -0.2(7) . . . . ?
C42 C43 C44 C45 1.7(8) . . . . ?
C43 C44 C45 C46 -2.1(8) . . . . ?
C44 C45 C46 C41 0.8(7) . . . . ?
C42 C41 C46 C45 0.7(6) . . . . ?
P2 C41 C46 C45 -170.9(3) . . . . ?
N1 Ti1 C50 C54 -128.3(2) . . . . ?
Cl2 Ti1 C50 C54 -19.5(3) . . . . ?
Cl1 Ti1 C50 C54 128.9(2) . . . . ?
C51 Ti1 C50 C54 114.9(3) . . . . ?
C52 Ti1 C50 C54 77.1(2) . . . . ?
C53 Ti1 C50 C54 37.6(2) . . . . ?
N1 Ti1 C50 C51 116.8(2) . . . . ?
Cl2 Ti1 C50 C51 -134.4(2) . . . . ?
Cl1 Ti1 C50 C51 14.0(3) . . . . ?
C54 Ti1 C50 C51 -114.9(3) . . . . ?
C52 Ti1 C50 C51 -37.8(2) . . . . ?
C53 Ti1 C50 C51 -77.3(2) . . . . ?
N1 Ti1 C50 C55 -5.8(3) . . . . ?
Cl2 Ti1 C50 C55 103.0(3) . . . . ?
Cl1 Ti1 C50 C55 -108.7(3) . . . . ?
C51 Ti1 C50 C55 -122.6(4) . . . . ?
C54 Ti1 C50 C55 122.5(4) . . . . ?
C52 Ti1 C50 C55 -160.5(4) . . . . ?
C53 Ti1 C50 C55 160.1(4) . . . . ?
C54 C50 C51 C52 2.7(5) . . . . ?
C55 C50 C51 C52 -174.2(4) . . . . ?
Ti1 C50 C51 C52 68.4(3) . . . . ?
C54 C50 C51 C56 178.2(4) . . . . ?
C55 C50 C51 C56 1.2(7) . . . . ?
Ti1 C50 C51 C56 -116.1(4) . . . . ?
C54 C50 C51 Ti1 -65.7(3) . . . . ?
C55 C50 C51 Ti1 117.4(4) . . . . ?
N1 Ti1 C51 C50 -68.1(2) . . . . ?
Cl2 Ti1 C51 C50 76.6(3) . . . . ?
Cl1 Ti1 C51 C50 -169.0(2) . . . . ?
C54 Ti1 C51 C50 37.9(2) . . . . ?
C52 Ti1 C51 C50 114.2(3) . . . . ?
C53 Ti1 C51 C50 78.8(2) . . . . ?
N1 Ti1 C51 C52 177.7(2) . . . . ?
Cl2 Ti1 C51 C52 -37.6(3) . . . . ?
Cl1 Ti1 C51 C52 76.8(2) . . . . ?
C50 Ti1 C51 C52 -114.2(3) . . . . ?
C54 Ti1 C51 C52 -76.3(2) . . . . ?
C53 Ti1 C51 C52 -35.4(2) . . . . ?
N1 Ti1 C51 C56 53.5(3) . . . . ?
Cl2 Ti1 C51 C56 -161.8(3) . . . . ?
Cl1 Ti1 C51 C56 -47.5(3) . . . . ?
C50 Ti1 C51 C56 121.6(4) . . . . ?
C54 Ti1 C51 C56 159.4(4) . . . . ?
C52 Ti1 C51 C56 -124.2(4) . . . . ?
C53 Ti1 C51 C56 -159.7(4) . . . . ?
C50 C51 C52 C53 -1.3(5) . . . . ?
C56 C51 C52 C53 -176.8(4) . . . . ?
Ti1 C51 C52 C53 64.0(3) . . . . ?
C50 C51 C52 C57 175.4(4) . . . . ?
C56 C51 C52 C57 -0.1(7) . . . . ?
Ti1 C51 C52 C57 -119.3(4) . . . . ?
C50 C51 C52 Ti1 -65.3(3) . . . . ?
C56 C51 C52 Ti1 119.2(4) . . . . ?
N1 Ti1 C52 C53 -120.6(3) . . . . ?
Cl2 Ti1 C52 C53 39.2(3) . . . . ?
Cl1 Ti1 C52 C53 139.8(2) . . . . ?
C50 Ti1 C52 C53 -78.6(3) . . . . ?
C51 Ti1 C52 C53 -117.2(3) . . . . ?
C54 Ti1 C52 C53 -36.4(2) . . . . ?
N1 Ti1 C52 C51 -3.4(3) . . . . ?
Cl2 Ti1 C52 C51 156.5(2) . . . . ?
Cl1 Ti1 C52 C51 -102.9(2) . . . . ?
C50 Ti1 C52 C51 38.7(2) . . . . ?
C54 Ti1 C52 C51 80.8(2) . . . . ?
C53 Ti1 C52 C51 117.2(3) . . . . ?
N1 Ti1 C52 C57 115.5(4) . . . . ?
Cl2 Ti1 C52 C57 -84.6(4) . . . . ?
Cl1 Ti1 C52 C57 16.0(4) . . . . ?
C50 Ti1 C52 C57 157.6(4) . . . . ?
C51 Ti1 C52 C57 118.9(5) . . . . ?
C54 Ti1 C52 C57 -160.3(4) . . . . ?
C53 Ti1 C52 C57 -123.9(5) . . . . ?
C51 C52 C53 C54 -0.6(5) . . . . ?
C57 C52 C53 C54 -177.2(4) . . . . ?
Ti1 C52 C53 C54 60.5(3) . . . . ?
C51 C52 C53 C58 178.0(4) . . . . ?
C57 C52 C53 C58 1.4(7) . . . . ?
Ti1 C52 C53 C58 -121.0(4) . . . . ?
C51 C52 C53 Ti1 -61.1(3) . . . . ?
C57 C52 C53 Ti1 122.3(4) . . . . ?
N1 Ti1 C53 C52 104.8(3) . . . . ?
Cl2 Ti1 C53 C52 -144.2(2) . . . . ?
Cl1 Ti1 C53 C52 -43.3(3) . . . . ?
C50 Ti1 C53 C52 79.5(3) . . . . ?
C51 Ti1 C53 C52 37.1(2) . . . . ?
C54 Ti1 C53 C52 118.1(4) . . . . ?
N1 Ti1 C53 C54 -13.3(4) . . . . ?
Cl2 Ti1 C53 C54 97.7(2) . . . . ?
Cl1 Ti1 C53 C54 -161.4(2) . . . . ?
C50 Ti1 C53 C54 -38.6(2) . . . . ?
C51 Ti1 C53 C54 -81.0(3) . . . . ?
C52 Ti1 C53 C54 -118.1(4) . . . . ?
N1 Ti1 C53 C58 -133.1(4) . . . . ?
Cl2 Ti1 C53 C58 -22.1(4) . . . . ?
Cl1 Ti1 C53 C58 78.8(4) . . . . ?
C50 Ti1 C53 C58 -158.4(4) . . . . ?
C51 Ti1 C53 C58 159.2(4) . . . . ?
C54 Ti1 C53 C58 -119.8(5) . . . . ?
C52 Ti1 C53 C58 122.1(5) . . . . ?
C51 C50 C54 C53 -3.1(5) . . . . ?
C55 C50 C54 C53 173.9(4) . . . . ?
Ti1 C50 C54 C53 -68.7(3) . . . . ?
C51 C50 C54 C59 -177.9(4) . . . . ?
C55 C50 C54 C59 -0.9(7) . . . . ?
Ti1 C50 C54 C59 116.6(4) . . . . ?
C51 C50 C54 Ti1 65.6(3) . . . . ?
C55 C50 C54 Ti1 -117.5(4) . . . . ?
C52 C53 C54 C50 2.3(5) . . . . ?
C58 C53 C54 C50 -176.3(4) . . . . ?
Ti1 C53 C54 C50 65.3(3) . . . . ?
C52 C53 C54 C59 177.2(4) . . . . ?
C58 C53 C54 C59 -1.3(7) . . . . ?
Ti1 C53 C54 C59 -119.8(4) . . . . ?
C52 C53 C54 Ti1 -63.0(3) . . . . ?
C58 C53 C54 Ti1 118.4(4) . . . . ?
N1 Ti1 C54 C50 57.6(3) . . . . ?
Cl2 Ti1 C54 C50 164.1(2) . . . . ?
Cl1 Ti1 C54 C50 -85.2(3) . . . . ?
C51 Ti1 C54 C50 -38.1(2) . . . . ?
C52 Ti1 C54 C50 -79.2(2) . . . . ?
C53 Ti1 C54 C50 -114.3(3) . . . . ?
N1 Ti1 C54 C53 171.9(2) . . . . ?
Cl2 Ti1 C54 C53 -81.6(2) . . . . ?
Cl1 Ti1 C54 C53 29.1(3) . . . . ?
C50 Ti1 C54 C53 114.3(3) . . . . ?
C51 Ti1 C54 C53 76.3(3) . . . . ?
C52 Ti1 C54 C53 35.1(2) . . . . ?
N1 Ti1 C54 C59 -65.0(4) . . . . ?
Cl2 Ti1 C54 C59 41.5(3) . . . . ?
Cl1 Ti1 C54 C59 152.1(3) . . . . ?
C50 Ti1 C54 C59 -122.6(4) . . . . ?
C51 Ti1 C54 C59 -160.7(4) . . . . ?
C52 Ti1 C54 C59 158.2(4) . . . . ?
C53 Ti1 C54 C59 123.1(5) . . . . ?
N2 Ti2 C60A C61A -125.3(7) . . . . ?
Cl4 Ti2 C60A C61A -17.7(7) . . . . ?
Cl3 Ti2 C60A C61A 127.8(7) . . . . ?
C61B Ti2 C60A C61A -11.2(9) . . . . ?
C60B Ti2 C60A C61A 135(2) . . . . ?
C64B Ti2 C60A C61A 101.9(7) . . . . ?
C64A Ti2 C60A C61A 116.9(8) . . . . ?
C62A Ti2 C60A C61A 38.8(5) . . . . ?
C63B Ti2 C60A C61A 60.9(6) . . . . ?
C63A Ti2 C60A C61A 79.5(6) . . . . ?
C62B Ti2 C60A C61A 21.3(5) . . . . ?
N2 Ti2 C60A C64A 117.9(6) . . . . ?
Cl4 Ti2 C60A C64A -134.5(6) . . . . ?
Cl3 Ti2 C60A C64A 11.0(7) . . . . ?
C61A Ti2 C60A C64A -116.9(8) . . . . ?
C61B Ti2 C60A C64A -128.1(11) . . . . ?
C60B Ti2 C60A C64A 18(2) . . . . ?
C64B Ti2 C60A C64A -15.0(6) . . . . ?
C62A Ti2 C60A C64A -78.1(6) . . . . ?
C63B Ti2 C60A C64A -56.0(6) . . . . ?
C63A Ti2 C60A C64A -37.3(5) . . . . ?
C62B Ti2 C60A C64A -95.6(7) . . . . ?
N2 Ti2 C60A C65A -0.5(10) . . . . ?
Cl4 Ti2 C60A C65A 107.1(10) . . . . ?
Cl3 Ti2 C60A C65A -107.4(9) . . . . ?
C61A Ti2 C60A C65A 124.7(14) . . . . ?
C61B Ti2 C60A C65A 113.5(15) . . . . ?
C60B Ti2 C60A C65A -100(3) . . . . ?
C64B Ti2 C60A C65A -133.4(14) . . . . ?
C64A Ti2 C60A C65A -118.4(14) . . . . ?
C62A Ti2 C60A C65A 163.5(13) . . . . ?
C63B Ti2 C60A C65A -174.4(13) . . . . ?
C63A Ti2 C60A C65A -155.7(13) . . . . ?
C62B Ti2 C60A C65A 146.0(13) . . . . ?
C64A C60A C61A C62A -3.8(11) . . . . ?
C65A C60A C61A C62A 170.2(10) . . . . ?
Ti2 C60A C61A C62A -68.3(7) . . . . ?
C64A C60A C61A C66A -179.5(10) . . . . ?
C65A C60A C61A C66A -5.4(17) . . . . ?
Ti2 C60A C61A C66A 116.1(11) . . . . ?
C64A C60A C61A Ti2 64.4(7) . . . . ?
C65A C60A C61A Ti2 -121.5(11) . . . . ?
N2 Ti2 C61A C60A 60.3(6) . . . . ?
Cl4 Ti2 C61A C60A 165.7(6) . . . . ?
Cl3 Ti2 C61A C60A -84.4(8) . . . . ?
C61B Ti2 C61A C60A 27(2) . . . . ?
C60B Ti2 C61A C60A -11.4(6) . . . . ?
C64B Ti2 C61A C60A -52.0(6) . . . . ?
C64A Ti2 C61A C60A -36.5(5) . . . . ?
C62A Ti2 C61A C60A -113.6(8) . . . . ?
C63B Ti2 C61A C60A -95.0(7) . . . . ?
C63A Ti2 C61A C60A -77.5(6) . . . . ?
C62B Ti2 C61A C60A -132.3(12) . . . . ?
N2 Ti2 C61A C62A 173.9(6) . . . . ?
Cl4 Ti2 C61A C62A -80.8(6) . . . . ?
Cl3 Ti2 C61A C62A 29.2(10) . . . . ?
C61B Ti2 C61A C62A 141(3) . . . . ?
C60B Ti2 C61A C62A 102.2(7) . . . . ?
C64B Ti2 C61A C62A 61.6(6) . . . . ?
C60A Ti2 C61A C62A 113.6(8) . . . . ?
C64A Ti2 C61A C62A 77.0(6) . . . . ?
C63B Ti2 C61A C62A 18.6(4) . . . . ?
C63A Ti2 C61A C62A 36.1(5) . . . . ?
C62B Ti2 C61A C62A -18.7(8) . . . . ?
N2 Ti2 C61A C66A -60.2(11) . . . . ?
Cl4 Ti2 C61A C66A 45.2(10) . . . . ?
Cl3 Ti2 C61A C66A 155.1(7) . . . . ?
C61B Ti2 C61A C66A -93(3) . . . . ?
C60B Ti2 C61A C66A -131.9(14) . . . . ?
C64B Ti2 C61A C66A -172.5(13) . . . . ?
C60A Ti2 C61A C66A -120.5(14) . . . . ?
C64A Ti2 C61A C66A -157.0(13) . . . . ?
C62A Ti2 C61A C66A 125.9(15) . . . . ?
C63B Ti2 C61A C66A 144.5(14) . . . . ?
C63A Ti2 C61A C66A 162.0(13) . . . . ?
C62B Ti2 C61A C66A 107.2(16) . . . . ?
C60A C61A C62A C63A 3.4(10) . . . . ?
C66A C61A C62A C63A 178.8(10) . . . . ?
Ti2 C61A C62A C63A -64.2(6) . . . . ?
C60A C61A C62A C67A -173.3(9) . . . . ?
C66A C61A C62A C67A 2.1(17) . . . . ?
Ti2 C61A C62A C67A 119.2(9) . . . . ?
C60A C61A C62A Ti2 67.5(7) . . . . ?
C66A C61A C62A Ti2 -117.0(11) . . . . ?
N2 Ti2 C62A C63A 107.1(8) . . . . ?
Cl4 Ti2 C62A C63A -144.2(6) . . . . ?
Cl3 Ti2 C62A C63A -43.9(6) . . . . ?
C61A Ti2 C62A C63A 117.1(7) . . . . ?
C61B Ti2 C62A C63A 107.4(7) . . . . ?
C60B Ti2 C62A C63A 65.9(5) . . . . ?
C64B Ti2 C62A C63A 24.0(4) . . . . ?
C60A Ti2 C62A C63A 78.7(5) . . . . ?
C64A Ti2 C62A C63A 37.4(5) . . . . ?
C63B Ti2 C62A C63A -15.2(9) . . . . ?
C62B Ti2 C62A C63A 146.0(16) . . . . ?
N2 Ti2 C62A C61A -10.0(10) . . . . ?
Cl4 Ti2 C62A C61A 98.7(6) . . . . ?
Cl3 Ti2 C62A C61A -161.0(6) . . . . ?
C61B Ti2 C62A C61A -9.7(7) . . . . ?
C60B Ti2 C62A C61A -51.2(6) . . . . ?
C64B Ti2 C62A C61A -93.1(6) . . . . ?
C60A Ti2 C62A C61A -38.4(6) . . . . ?
C64A Ti2 C62A C61A -79.7(6) . . . . ?
C63B Ti2 C62A C61A -132.3(12) . . . . ?
C63A Ti2 C62A C61A -117.1(7) . . . . ?
C62B Ti2 C62A C61A 28.9(13) . . . . ?
N2 Ti2 C62A C67A -130.4(8) . . . . ?
Cl4 Ti2 C62A C67A -21.7(10) . . . . ?
Cl3 Ti2 C62A C67A 78.6(11) . . . . ?
C61A Ti2 C62A C67A -120.4(15) . . . . ?
C61B Ti2 C62A C67A -130.1(14) . . . . ?
C60B Ti2 C62A C67A -171.6(13) . . . . ?
C64B Ti2 C62A C67A 146.5(14) . . . . ?
C60A Ti2 C62A C67A -158.8(13) . . . . ?
C64A Ti2 C62A C67A 159.9(13) . . . . ?
C63B Ti2 C62A C67A 107.3(16) . . . . ?
C63A Ti2 C62A C67A 122.5(14) . . . . ?
C62B Ti2 C62A C67A -92(2) . . . . ?
C61A C62A C63A C64A -1.6(10) . . . . ?
C67A C62A C63A C64A 175.1(9) . . . . ?
Ti2 C62A C63A C64A -63.3(6) . . . . ?
C61A C62A C63A C68A -176.2(9) . . . . ?
C67A C62A C63A C68A 0.5(15) . . . . ?
Ti2 C62A C63A C68A 122.1(9) . . . . ?
C61A C62A C63A Ti2 61.7(6) . . . . ?
C67A C62A C63A Ti2 -121.6(9) . . . . ?
N2 Ti2 C63A C62A -119.8(7) . . . . ?
Cl4 Ti2 C63A C62A 39.5(6) . . . . ?
Cl3 Ti2 C63A C62A 138.5(6) . . . . ?
C61A Ti2 C63A C62A -37.1(5) . . . . ?
C61B Ti2 C63A C62A -48.9(5) . . . . ?
C60B Ti2 C63A C62A -90.2(6) . . . . ?
C64B Ti2 C63A C62A -123.8(11) . . . . ?
C60A Ti2 C63A C62A -78.6(6) . . . . ?
C64A Ti2 C63A C62A -115.8(7) . . . . ?
C63B Ti2 C63A C62A 18.0(11) . . . . ?
C62B Ti2 C63A C62A -11.4(5) . . . . ?
N2 Ti2 C63A C64A -4.0(8) . . . . ?
Cl4 Ti2 C63A C64A 155.4(6) . . . . ?
Cl3 Ti2 C63A C64A -105.7(6) . . . . ?
C61A Ti2 C63A C64A 78.7(6) . . . . ?
C61B Ti2 C63A C64A 67.0(6) . . . . ?
C60B Ti2 C63A C64A 25.7(5) . . . . ?
C64B Ti2 C63A C64A -8.0(10) . . . . ?
C60A Ti2 C63A C64A 37.3(5) . . . . ?
C62A Ti2 C63A C64A 115.8(7) . . . . ?
C63B Ti2 C63A C64A 133.8(14) . . . . ?
C62B Ti2 C63A C64A 104.4(7) . . . . ?
N2 Ti2 C63A C68A 119.4(9) . . . . ?
Cl4 Ti2 C63A C68A -81.3(10) . . . . ?
Cl3 Ti2 C63A C68A 17.6(10) . . . . ?
C61A Ti2 C63A C68A -158.0(13) . . . . ?
C61B Ti2 C63A C68A -169.7(13) . . . . ?
C60B Ti2 C63A C68A 149.0(13) . . . . ?
C64B Ti2 C63A C68A 115.4(16) . . . . ?
C60A Ti2 C63A C68A 160.6(13) . . . . ?
C64A Ti2 C63A C68A 123.3(14) . . . . ?
C62A Ti2 C63A C68A -120.8(14) . . . . ?
C63B Ti2 C63A C68A -102.9(19) . . . . ?
C62B Ti2 C63A C68A -132.2(14) . . . . ?
C61A C60A C64A C63A 2.8(11) . . . . ?
C65A C60A C64A C63A -171.7(9) . . . . ?
Ti2 C60A C64A C63A 65.8(6) . . . . ?
C61A C60A C64A C69A 176.7(11) . . . . ?
C65A C60A C64A C69A 2.2(17) . . . . ?
Ti2 C60A C64A C69A -120.3(12) . . . . ?
C61A C60A C64A Ti2 -63.0(7) . . . . ?
C65A C60A C64A Ti2 122.5(9) . . . . ?
C62A C63A C64A C60A -0.7(10) . . . . ?
C68A C63A C64A C60A 173.7(10) . . . . ?
Ti2 C63A C64A C60A -64.6(7) . . . . ?
C62A C63A C64A C69A -175.2(9) . . . . ?
C68A C63A C64A C69A -0.8(15) . . . . ?
Ti2 C63A C64A C69A 120.9(10) . . . . ?
C62A C63A C64A Ti2 63.8(6) . . . . ?
C68A C63A C64A Ti2 -121.8(10) . . . . ?
N2 Ti2 C64A C60A -66.9(6) . . . . ?
Cl4 Ti2 C64A C60A 76.0(9) . . . . ?
Cl3 Ti2 C64A C60A -171.2(6) . . . . ?
C61A Ti2 C64A C60A 36.9(5) . . . . ?
C61B Ti2 C64A C60A 25.1(5) . . . . ?
C60B Ti2 C64A C60A -8.4(9) . . . . ?
C64B Ti2 C64A C60A 129(2) . . . . ?
C62A Ti2 C64A C60A 78.7(6) . . . . ?
C63B Ti2 C64A C60A 99.7(7) . . . . ?
C63A Ti2 C64A C60A 115.7(8) . . . . ?
C62B Ti2 C64A C60A 62.7(6) . . . . ?
N2 Ti2 C64A C63A 177.4(5) . . . . ?
Cl4 Ti2 C64A C63A -39.6(9) . . . . ?
Cl3 Ti2 C64A C63A 73.1(6) . . . . ?
C61A Ti2 C64A C63A -78.8(6) . . . . ?
C61B Ti2 C64A C63A -90.6(6) . . . . ?
C60B Ti2 C64A C63A -124.1(11) . . . . ?
C64B Ti2 C64A C63A 13.0(16) . . . . ?
C60A Ti2 C64A C63A -115.7(8) . . . . ?
C62A Ti2 C64A C63A -36.9(5) . . . . ?
C63B Ti2 C64A C63A -16.0(5) . . . . ?
C62B Ti2 C64A C63A -53.0(6) . . . . ?
N2 Ti2 C64A C69A 60.2(11) . . . . ?
Cl4 Ti2 C64A C69A -156.8(7) . . . . ?
Cl3 Ti2 C64A C69A -44.1(10) . . . . ?
C61A Ti2 C64A C69A 164.1(13) . . . . ?
C61B Ti2 C64A C69A 152.2(13) . . . . ?
C60B Ti2 C64A C69A 118.8(15) . . . . ?
C64B Ti2 C64A C69A -104(2) . . . . ?
C60A Ti2 C64A C69A 127.2(14) . . . . ?
C62A Ti2 C64A C69A -154.1(13) . . . . ?
C63B Ti2 C64A C69A -133.2(14) . . . . ?
C63A Ti2 C64A C69A -117.1(14) . . . . ?
C62B Ti2 C64A C69A -170.1(13) . . . . ?
N2 Ti2 C60B C64B 140.7(7) . . . . ?
Cl4 Ti2 C60B C64B -106.8(8) . . . . ?
Cl3 Ti2 C60B C64B 34.9(7) . . . . ?
C61A Ti2 C60B C64B -102.6(7) . . . . ?
C61B Ti2 C60B C64B -114.1(8) . . . . ?
C60A Ti2 C60B C64B -139(2) . . . . ?
C64A Ti2 C60B C64B 15.8(8) . . . . ?
C62A Ti2 C60B C64B -61.7(6) . . . . ?
C63B Ti2 C60B C64B -39.2(6) . . . . ?
C63A Ti2 C60B C64B -21.0(5) . . . . ?
C62B Ti2 C60B C64B -79.3(6) . . . . ?
N2 Ti2 C60B C61B -105.3(6) . . . . ?
Cl4 Ti2 C60B C61B 7.3(9) . . . . ?
Cl3 Ti2 C60B C61B 149.0(6) . . . . ?
C61A Ti2 C60B C61B 11.5(7) . . . . ?
C64B Ti2 C60B C61B 114.1(8) . . . . ?
C60A Ti2 C60B C61B -25(2) . . . . ?
C64A Ti2 C60B C61B 129.9(11) . . . . ?
C62A Ti2 C60B C61B 52.3(6) . . . . ?
C63B Ti2 C60B C61B 74.8(7) . . . . ?
C63A Ti2 C60B C61B 93.1(7) . . . . ?
C62B Ti2 C60B C61B 34.8(6) . . . . ?
N2 Ti2 C60B C65B 9.5(10) . . . . ?
Cl4 Ti2 C60B C65B 122.0(8) . . . . ?
Cl3 Ti2 C60B C65B -96.3(10) . . . . ?
C61A Ti2 C60B C65B 126.2(14) . . . . ?
C61B Ti2 C60B C65B 114.7(14) . . . . ?
C64B Ti2 C60B C65B -131.2(15) . . . . ?
C60A Ti2 C60B C65B 90(3) . . . . ?
C64A Ti2 C60B C65B -115.4(15) . . . . ?
C62A Ti2 C60B C65B 167.1(13) . . . . ?
C63B Ti2 C60B C65B -170.5(13) . . . . ?
C63A Ti2 C60B C65B -152.2(13) . . . . ?
C62B Ti2 C60B C65B 149.5(13) . . . . ?
C64B C60B C61B C62B -2.5(12) . . . . ?
C65B C60B C61B C62B 172.7(9) . . . . ?
Ti2 C60B C61B C62B -67.8(8) . . . . ?
C64B C60B C61B C66B -179.2(11) . . . . ?
C65B C60B C61B C66B -4.0(17) . . . . ?
Ti2 C60B C61B C66B 115.5(12) . . . . ?
C64B C60B C61B Ti2 65.3(7) . . . . ?
C65B C60B C61B Ti2 -119.5(9) . . . . ?
N2 Ti2 C61B C62B -162.9(6) . . . . ?
Cl4 Ti2 C61B C62B -56.7(7) . . . . ?
Cl3 Ti2 C61B C62B 67.1(10) . . . . ?
C61A Ti2 C61B C62B -14(2) . . . . ?
C60B Ti2 C61B C62B 118.0(9) . . . . ?
C64B Ti2 C61B C62B 79.8(7) . . . . ?
C60A Ti2 C61B C62B 128.6(11) . . . . ?
C64A Ti2 C61B C62B 95.1(7) . . . . ?
C62A Ti2 C61B C62B 17.2(5) . . . . ?
C63B Ti2 C61B C62B 36.7(6) . . . . ?
C63A Ti2 C61B C62B 54.8(6) . . . . ?
N2 Ti2 C61B C60B 79.0(6) . . . . ?
Cl4 Ti2 C61B C60B -174.8(6) . . . . ?
Cl3 Ti2 C61B C60B -50.9(10) . . . . ?
C61A Ti2 C61B C60B -132(3) . . . . ?
C64B Ti2 C61B C60B -38.2(5) . . . . ?
C60A Ti2 C61B C60B 10.6(8) . . . . ?
C64A Ti2 C61B C60B -22.9(5) . . . . ?
C62A Ti2 C61B C60B -100.8(7) . . . . ?
C63B Ti2 C61B C60B -81.3(6) . . . . ?
C63A Ti2 C61B C60B -63.2(6) . . . . ?
C62B Ti2 C61B C60B -118.0(9) . . . . ?
N2 Ti2 C61B C66B -49.0(10) . . . . ?
Cl4 Ti2 C61B C66B 57.2(10) . . . . ?
Cl3 Ti2 C61B C66B -179.0(6) . . . . ?
C61A Ti2 C61B C66B 99(3) . . . . ?
C60B Ti2 C61B C66B -128.1(14) . . . . ?
C64B Ti2 C61B C66B -166.3(13) . . . . ?
C60A Ti2 C61B C66B -117.5(14) . . . . ?
C64A Ti2 C61B C66B -151.0(13) . . . . ?
C62A Ti2 C61B C66B 131.1(13) . . . . ?
C63B Ti2 C61B C66B 150.7(13) . . . . ?
C63A Ti2 C61B C66B 168.7(12) . . . . ?
C62B Ti2 C61B C66B 113.9(14) . . . . ?
C60B C61B C62B C63B 2.2(12) . . . . ?
C66B C61B C62B C63B 179.4(9) . . . . ?
Ti2 C61B C62B C63B -62.8(7) . . . . ?
C60B C61B C62B C67B -172.4(12) . . . . ?
C66B C61B C62B C67B 4.8(19) . . . . ?
Ti2 C61B C62B C67B 122.6(13) . . . . ?
C60B C61B C62B Ti2 65.0(8) . . . . ?
C66B C61B C62B Ti2 -117.8(9) . . . . ?
N2 Ti2 C62B C61B 22.9(8) . . . . ?
Cl4 Ti2 C62B C61B 123.5(7) . . . . ?
Cl3 Ti2 C62B C61B -139.0(7) . . . . ?
C61A Ti2 C62B C61B 6.8(10) . . . . ?
C60B Ti2 C62B C61B -37.2(6) . . . . ?
C64B Ti2 C62B C61B -78.7(7) . . . . ?
C60A Ti2 C62B C61B -25.3(6) . . . . ?
C64A Ti2 C62B C61B -64.5(6) . . . . ?
C62A Ti2 C62B C61B -127.8(16) . . . . ?
C63B Ti2 C62B C61B -116.8(8) . . . . ?
C63A Ti2 C62B C61B -102.5(7) . . . . ?
N2 Ti2 C62B C63B 139.7(6) . . . . ?
Cl4 Ti2 C62B C63B -119.6(6) . . . . ?
Cl3 Ti2 C62B C63B -22.2(7) . . . . ?
C61A Ti2 C62B C63B 123.6(11) . . . . ?
C61B Ti2 C62B C63B 116.8(8) . . . . ?
C60B Ti2 C62B C63B 79.6(6) . . . . ?
C64B Ti2 C62B C63B 38.1(5) . . . . ?
C60A Ti2 C62B C63B 91.6(6) . . . . ?
C64A Ti2 C62B C63B 52.3(5) . . . . ?
C62A Ti2 C62B C63B -11.0(12) . . . . ?
C63A Ti2 C62B C63B 14.3(5) . . . . ?
N2 Ti2 C62B C67B -110.2(11) . . . . ?
Cl4 Ti2 C62B C67B -9.6(11) . . . . ?
Cl3 Ti2 C62B C67B 87.9(11) . . . . ?
C61A Ti2 C62B C67B -126.3(18) . . . . ?
C61B Ti2 C62B C67B -133.1(16) . . . . ?
C60B Ti2 C62B C67B -170.3(15) . . . . ?
C64B Ti2 C62B C67B 148.1(15) . . . . ?
C60A Ti2 C62B C67B -158.4(15) . . . . ?
C64A Ti2 C62B C67B 162.4(14) . . . . ?
C62A Ti2 C62B C67B 99(2) . . . . ?
C63B Ti2 C62B C67B 110.0(15) . . . . ?
C63A Ti2 C62B C67B 124.4(15) . . . . ?
C61B C62B C63B C64B -1.1(11) . . . . ?
C67B C62B C63B C64B 174.7(9) . . . . ?
Ti2 C62B C63B C64B -62.4(6) . . . . ?
C61B C62B C63B C68B -179.0(11) . . . . ?
C67B C62B C63B C68B -3.2(17) . . . . ?
Ti2 C62B C63B C68B 119.7(12) . . . . ?
C61B C62B C63B Ti2 61.4(7) . . . . ?
C67B C62B C63B Ti2 -122.8(9) . . . . ?
N2 Ti2 C63B C62B -78.6(11) . . . . ?
Cl4 Ti2 C63B C62B 60.3(6) . . . . ?
Cl3 Ti2 C63B C62B 161.5(6) . . . . ?
C61A Ti2 C63B C62B -25.2(5) . . . . ?
C61B Ti2 C63B C62B -36.0(5) . . . . ?
C60B Ti2 C63B C62B -78.4(6) . . . . ?
C64B Ti2 C63B C62B -116.6(8) . . . . ?
C60A Ti2 C63B C62B -65.9(6) . . . . ?
C64A Ti2 C63B C62B -105.7(7) . . . . ?
C62A Ti2 C63B C62B 8.7(10) . . . . ?
C63A Ti2 C63B C62B -139.6(14) . . . . ?
N2 Ti2 C63B C64B 38.1(12) . . . . ?
Cl4 Ti2 C63B C64B 176.9(6) . . . . ?
Cl3 Ti2 C63B C64B -81.8(6) . . . . ?
C61A Ti2 C63B C64B 91.5(6) . . . . ?
C61B Ti2 C63B C64B 80.6(6) . . . . ?
C60B Ti2 C63B C64B 38.2(6) . . . . ?
C60A Ti2 C63B C64B 50.7(6) . . . . ?
C64A Ti2 C63B C64B 10.9(6) . . . . ?
C62A Ti2 C63B C64B 125.3(12) . . . . ?
C63A Ti2 C63B C64B -23.0(11) . . . . ?
C62B Ti2 C63B C64B 116.6(8) . . . . ?
N2 Ti2 C63B C68B 147.8(7) . . . . ?
Cl4 Ti2 C63B C68B -73.4(10) . . . . ?
Cl3 Ti2 C63B C68B 27.9(10) . . . . ?
C61A Ti2 C63B C68B -158.8(14) . . . . ?
C61B Ti2 C63B C68B -169.7(13) . . . . ?
C60B Ti2 C63B C68B 147.9(13) . . . . ?
C64B Ti2 C63B C68B 109.7(14) . . . . ?
C60A Ti2 C63B C68B 160.4(13) . . . . ?
C64A Ti2 C63B C68B 120.6(14) . . . . ?
C62A Ti2 C63B C68B -125.0(16) . . . . ?
C63A Ti2 C63B C68B 86.7(19) . . . . ?
C62B Ti2 C63B C68B -133.7(14) . . . . ?
C61B C60B C64B C63B 1.7(10) . . . . ?
C65B C60B C64B C63B -172.6(11) . . . . ?
Ti2 C60B C64B C63B 66.5(6) . . . . ?
C61B C60B C64B C69B 176.3(10) . . . . ?
C65B C60B C64B C69B 2.0(17) . . . . ?
Ti2 C60B C64B C69B -118.9(10) . . . . ?
C61B C60B C64B Ti2 -64.8(7) . . . . ?
C65B C60B C64B Ti2 120.9(12) . . . . ?
C62B C63B C64B C60B -0.4(10) . . . . ?
C68B C63B C64B C60B 177.9(9) . . . . ?
Ti2 C63B C64B C60B -65.4(6) . . . . ?
C62B C63B C64B C69B -174.2(11) . . . . ?
C68B C63B C64B C69B 4.1(16) . . . . ?
Ti2 C63B C64B C69B 120.8(12) . . . . ?
C62B C63B C64B Ti2 65.0(7) . . . . ?
C68B C63B C64B Ti2 -116.7(8) . . . . ?
N2 Ti2 C64B C60B -46.3(7) . . . . ?
Cl4 Ti2 C64B C60B 109.4(7) . . . . ?
Cl3 Ti2 C64B C60B -148.9(7) . . . . ?
C61A Ti2 C64B C60B 51.0(6) . . . . ?
C61B Ti2 C64B C60B 38.6(6) . . . . ?
C60A Ti2 C64B C60B 10.5(6) . . . . ?
C64A Ti2 C64B C60B -29.1(16) . . . . ?
C62A Ti2 C64B C60B 92.9(7) . . . . ?
C63B Ti2 C64B C60B 113.6(8) . . . . ?
C63A Ti2 C64B C60B 130.8(12) . . . . ?
C62B Ti2 C64B C60B 77.9(7) . . . . ?
N2 Ti2 C64B C63B -159.9(6) . . . . ?
Cl4 Ti2 C64B C63B -4.3(8) . . . . ?
Cl3 Ti2 C64B C63B 97.4(7) . . . . ?
C61A Ti2 C64B C63B -62.7(6) . . . . ?
C61B Ti2 C64B C63B -75.0(6) . . . . ?
C60B Ti2 C64B C63B -113.6(8) . . . . ?
C60A Ti2 C64B C63B -103.1(7) . . . . ?
C64A Ti2 C64B C63B -143(2) . . . . ?
C62A Ti2 C64B C63B -20.8(5) . . . . ?
C63A Ti2 C64B C63B 17.2(8) . . . . ?
C62B Ti2 C64B C63B -35.8(5) . . . . ?
N2 Ti2 C64B C69B 69.6(11) . . . . ?
Cl4 Ti2 C64B C69B -134.7(9) . . . . ?
Cl3 Ti2 C64B C69B -33.0(10) . . . . ?
C61A Ti2 C64B C69B 166.9(13) . . . . ?
C61B Ti2 C64B C69B 154.5(13) . . . . ?
C60B Ti2 C64B C69B 115.9(15) . . . . ?
C60A Ti2 C64B C69B 126.4(14) . . . . ?
C64A Ti2 C64B C69B 87(2) . . . . ?
C62A Ti2 C64B C69B -151.2(14) . . . . ?
C63B Ti2 C64B C69B -130.5(15) . . . . ?
C63A Ti2 C64B C69B -113.3(15) . . . . ?
C62B Ti2 C64B C69B -166.2(13) . . . . ?
C3S O1S C1S C2S 178.3(4) . . . . ?
C1S O1S C3S C4S -174.9(4) . . . . ?
